data_2228152
loop_
_publ_author_name
'Wang, Yu-Guang'
'Huang, Guo-Bo'
'Zhu, Bing-Chun'

_publ_section_title
;
 1-[4-(Difluoromethoxy)phenyl]-<i>N</i>-(3,4-dimethoxyphenyl)-1<i>H</i>-1,2,4-triazole-3-carboxamide
;
_journal_coeditor_code ZL2279
_journal_issue 9
_journal_name_full 'Acta Crystallographica Section E'
_journal_page_first o2267
_journal_page_last o2268
_journal_paper_doi 10.1107/S1600536810029661
_journal_volume 66
_journal_year 2010
_chemical_formula_iupac 'C18 H16 F2 N4 O4'
_chemical_formula_moiety 'C18 H16 F2 N4 O4'
_chemical_formula_sum 'C18 H16 F2 N4 O4'
_chemical_formula_weight 390.35
_chemical_name_systematic
;
1-[4-(Difluoromethoxy)phenyl]-<i>N</i>-(3,4-dimethoxyphenyl)-1<i>H</i>-
1,2,4-triazole-3-carboxamide
;
_space_group_IT_number 2
_symmetry_cell_setting triclinic
_symmetry_space_group_name_Hall '-P 1'
_symmetry_space_group_name_H-M 'P -1'
_atom_sites_solution_hydrogens geom
_atom_sites_solution_primary direct
_atom_sites_solution_secondary difmap
_audit_creation_method SHELXL-97
_cell_angle_alpha 77.345(2)
_cell_angle_beta 88.040(2)
_cell_angle_gamma 87.376(2)
_cell_formula_units_Z 4
_cell_length_a 9.4015(19)
_cell_length_b 12.138(2)
_cell_length_c 16.270(3)
_cell_measurement_reflns_used 3656
_cell_measurement_temperature 294(2)
_cell_measurement_theta_max 22.57
_cell_measurement_theta_min 2.36
_cell_volume 1809.1(6)
_computing_cell_refinement 'SAINT (Bruker, 2004)'
_computing_data_collection 'APEX2 (Bruker, 2004)'
_computing_data_reduction 'SAINT (Bruker, 2004)'
_computing_molecular_graphics 'SHELXTL (Sheldrick, 2008)'
_computing_publication_material 'SHELXL97 (Sheldrick, 2008)'
_computing_structure_refinement 'SHELXL97 (Sheldrick, 2008)'
_computing_structure_solution 'SHELXS97 (Sheldrick, 2008)'
_diffrn_ambient_temperature 294(2)
_diffrn_measured_fraction_theta_full 0.992
_diffrn_measured_fraction_theta_max 0.992
_diffrn_measurement_device_type 'Bruker APEXII CCD area-detector'
_diffrn_measurement_method 'phi and omega scan'
_diffrn_radiation_monochromator graphite
_diffrn_radiation_source 'fine-focus sealed tube'
_diffrn_radiation_type MoK\a
_diffrn_radiation_wavelength 0.71073
_diffrn_reflns_av_R_equivalents 0.0204
_diffrn_reflns_av_sigmaI/netI 0.0311
_diffrn_reflns_limit_h_max 11
_diffrn_reflns_limit_h_min -11
_diffrn_reflns_limit_k_max 14
_diffrn_reflns_limit_k_min -14
_diffrn_reflns_limit_l_max 19
_diffrn_reflns_limit_l_min -19
_diffrn_reflns_number 13864
_diffrn_reflns_theta_full 25.50
_diffrn_reflns_theta_max 25.50
_diffrn_reflns_theta_min 2.36
_exptl_absorpt_coefficient_mu 0.117
_exptl_absorpt_correction_T_max 0.9647
_exptl_absorpt_correction_T_min 0.9493
_exptl_absorpt_correction_type multi-scan
_exptl_absorpt_process_details '(SADABS; Sheldrick, 1996)'
_exptl_crystal_colour colorless
_exptl_crystal_density_diffrn 1.433
_exptl_crystal_density_method 'not measured'
_exptl_crystal_description block
_exptl_crystal_F_000 808
_exptl_crystal_size_max 0.45
_exptl_crystal_size_mid 0.39
_exptl_crystal_size_min 0.31
_refine_diff_density_max 0.483
_refine_diff_density_min -0.335
_refine_ls_extinction_method none
_refine_ls_goodness_of_fit_ref 1.020
_refine_ls_hydrogen_treatment constr
_refine_ls_matrix_type full
_refine_ls_number_parameters 509
_refine_ls_number_reflns 6692
_refine_ls_number_restraints 12
_refine_ls_restrained_S_all 1.026
_refine_ls_R_factor_all 0.0800
_refine_ls_R_factor_gt 0.0503
_refine_ls_shift/su_max 0.001
_refine_ls_shift/su_mean 0.000
_refine_ls_structure_factor_coef Fsqd
_refine_ls_weighting_details 'calc w=1/[\s^2^(Fo^2^)+(0.0679P)^2^+0.5044P] where P=(Fo^2^+2Fc^2^)/3'
_refine_ls_weighting_scheme calc
_refine_ls_wR_factor_gt 0.1260
_refine_ls_wR_factor_ref 0.1474
_reflns_number_gt 4477
_reflns_number_total 6692
_reflns_threshold_expression I>2sigma(I)
_cod_data_source_file zl2279.cif
_cod_data_source_block I
_cod_database_code 2228152
_cod_database_fobs_code 2228152

loop_
_symmetry_equiv_pos_as_xyz
'x, y, z'
'-x, -y, -z'

loop_
_atom_site_type_symbol
_atom_site_label
_atom_site_fract_x
_atom_site_fract_y
_atom_site_fract_z
_atom_site_U_iso_or_equiv
_atom_site_adp_type
_atom_site_calc_flag
_atom_site_refinement_flags
_atom_site_occupancy
_atom_site_disorder_assembly
_atom_site_disorder_group
F F1 -0.2892(3) 0.4118(2) 1.37589(19) 0.1691(12) Uani d U 1 . .
F F2 -0.2201(3) 0.26170(19) 1.45438(13) 0.1348(9) Uani d U 1 . .
F F3 0.1983(3) -0.00133(18) 1.41169(13) 0.1326(9) Uani d . 1 . .
F F4 0.1523(2) -0.09493(19) 1.32178(16) 0.1239(7) Uani d . 1 . .
O O1 0.7795(2) 0.64315(15) 0.59135(11) 0.0854(6) Uani d . 1 . .
O O2 0.9274(2) 0.45986(15) 0.59554(11) 0.0740(5) Uani d . 1 . .
O O3 0.48397(19) 0.29964(14) 0.91556(11) 0.0664(5) Uani d . 1 . .
O O4 -0.1729(2) 0.28577(17) 1.32169(14) 0.0956(7) Uani d . 1 . .
O O5 1.4711(2) 0.25405(15) 0.60847(12) 0.0726(5) Uani d . 1 . .
O O6 1.3643(2) 0.06175(15) 0.61500(12) 0.0774(5) Uani d . 1 . .
O O7 0.98744(19) 0.24742(14) 0.91141(12) 0.0718(5) Uani d . 1 . .
O O8 0.2832(2) 0.05283(16) 1.28611(12) 0.0853(6) Uani d . 1 . .
N N1 0.5169(2) 0.48188(16) 0.84610(12) 0.0561(5) Uani d . 1 . .
H H1A 0.4881 0.5502 0.8459 0.067 Uiso calc R 1 . .
N N2 0.3146(2) 0.55824(16) 0.95026(12) 0.0539(5) Uani d . 1 . .
N N3 0.2702(2) 0.37827(15) 1.01521(12) 0.0528(5) Uani d . 1 . .
N N4 0.18439(19) 0.45224(15) 1.04774(11) 0.0494(5) Uani d . 1 . .
N N5 1.0411(2) 0.10370(16) 0.84462(12) 0.0575(5) Uani d . 1 . .
H H5A 1.0182 0.0360 0.8443 0.069 Uiso calc R 1 . .
N N6 0.7726(2) 0.11814(15) 1.00419(12) 0.0549(5) Uani d . 1 . .
N N7 0.8388(2) -0.02784(16) 0.94376(12) 0.0544(5) Uani d . 1 . .
N N8 0.6917(2) 0.02766(15) 1.03503(12) 0.0501(5) Uani d . 1 . .
C C1 0.6230(2) 0.46897(19) 0.78493(14) 0.0504(5) Uani d . 1 . .
C C2 0.6469(3) 0.56221(19) 0.71933(15) 0.0570(6) Uani d . 1 . .
H H2A 0.5932 0.6289 0.7175 0.068 Uiso calc R 1 . .
C C3 0.7485(3) 0.5570(2) 0.65761(15) 0.0578(6) Uani d . 1 . .
C C4 0.8284(3) 0.4564(2) 0.65991(15) 0.0559(6) Uani d . 1 . .
C C5 0.8042(3) 0.3651(2) 0.72421(15) 0.0575(6) Uani d . 1 . .
H H5B 0.8575 0.2982 0.7258 0.069 Uiso calc R 1 . .
C C6 0.7021(3) 0.3699(2) 0.78718(15) 0.0554(6) Uani d . 1 . .
H H6A 0.6872 0.3070 0.8304 0.067 Uiso calc R 1 . .
C C7 0.7015(5) 0.7467(2) 0.5852(2) 0.1142(14) Uani d . 1 . .
H H7A 0.7275 0.7977 0.5335 0.171 Uiso calc R 1 . .
H H7B 0.7226 0.7791 0.6320 0.171 Uiso calc R 1 . .
H H7C 0.6015 0.7337 0.5859 0.171 Uiso calc R 1 . .
C C8 1.0015(3) 0.3576(2) 0.58939(17) 0.0751(8) Uani d . 1 . .
H H8A 1.0621 0.3704 0.5398 0.113 Uiso calc R 1 . .
H H8B 0.9343 0.3017 0.5859 0.113 Uiso calc R 1 . .
H H8C 1.0583 0.3315 0.6383 0.113 Uiso calc R 1 . .
C C9 0.4546(2) 0.4004(2) 0.90504(14) 0.0508(6) Uani d . 1 . .
C C10 0.3447(2) 0.44616(18) 0.95750(14) 0.0478(5) Uani d . 1 . .
C C11 0.2133(3) 0.55853(19) 1.00804(15) 0.0534(6) Uani d . 1 . .
H H11A 0.1679 0.6232 1.0198 0.064 Uiso calc R 1 . .
C C12 0.0877(2) 0.41099(19) 1.11610(14) 0.0513(6) Uani d . 1 . .
C C13 0.0736(3) 0.2964(2) 1.1441(2) 0.0861(10) Uani d . 1 . .
H H13A 0.1224 0.2458 1.1167 0.103 Uiso calc R 1 . .
C C14 -0.0134(4) 0.2578(2) 1.2127(2) 0.0979(11) Uani d . 1 . .
H H14A -0.0225 0.1805 1.2325 0.117 Uiso calc R 1 . .
C C15 -0.0870(3) 0.3319(2) 1.25244(17) 0.0681(7) Uani d . 1 . .
C C16 -0.0769(3) 0.4452(2) 1.22283(16) 0.0641(7) Uani d . 1 . .
H H16A -0.1295 0.4957 1.2486 0.077 Uiso calc R 1 . .
C C17 0.0116(3) 0.4850(2) 1.15448(15) 0.0574(6) Uani d . 1 . .
H H17A 0.0194 0.5624 1.1344 0.069 Uiso calc R 1 . .
C C18 -0.1793(4) 0.3348(3) 1.3868(2) 0.0925(10) Uani d U 1 . .
H H18A -0.0892 0.3683 1.3946 0.111 Uiso calc R 1 . .
C C19 1.1504(2) 0.14830(19) 0.78631(14) 0.0526(6) Uani d . 1 . .
C C20 1.2112(3) 0.2503(2) 0.78470(16) 0.0573(6) Uani d . 1 . .
H H20A 1.1817 0.2933 0.8234 0.069 Uiso calc R 1 . .
C C21 1.3170(3) 0.2879(2) 0.72463(16) 0.0575(6) Uani d . 1 . .
H H21A 1.3563 0.3573 0.7228 0.069 Uiso calc R 1 . .
C C22 1.3648(3) 0.2252(2) 0.66795(15) 0.0557(6) Uani d . 1 . .
C C23 1.3058(3) 0.1200(2) 0.67165(15) 0.0571(6) Uani d . 1 . .
C C24 1.1994(3) 0.0835(2) 0.72955(15) 0.0583(6) Uani d . 1 . .
H H24A 1.1593 0.0144 0.7310 0.070 Uiso calc R 1 . .
C C25 1.4982(3) 0.3698(2) 0.58133(19) 0.0810(9) Uani d . 1 . .
H H25A 1.5685 0.3797 0.5364 0.122 Uiso calc R 1 . .
H H25B 1.5327 0.3976 0.6275 0.122 Uiso calc R 1 . .
H H25C 1.4118 0.4108 0.5616 0.122 Uiso calc R 1 . .
C C26 1.3106(4) -0.0464(3) 0.6163(2) 0.0979(11) Uani d . 1 . .
H H26A 1.3612 -0.0794 0.5749 0.147 Uiso calc R 1 . .
H H26B 1.2111 -0.0384 0.6039 0.147 Uiso calc R 1 . .
H H26C 1.3232 -0.0944 0.6711 0.147 Uiso calc R 1 . .
C C27 0.9680(3) 0.1532(2) 0.90072(15) 0.0545(6) Uani d . 1 . .
C C28 0.8581(2) 0.08040(19) 0.95009(15) 0.0512(6) Uani d . 1 . .
C C29 0.7337(2) -0.05840(19) 0.99824(14) 0.0523(6) Uani d . 1 . .
H H29A 0.6940 -0.1291 1.0098 0.063 Uiso calc R 1 . .
C C30 0.5838(2) 0.03304(18) 1.09822(14) 0.0491(5) Uani d . 1 . .
C C31 0.5146(2) -0.06285(19) 1.13650(15) 0.0517(6) Uani d . 1 . .
H H31A 0.5362 -0.1305 1.1200 0.062 Uiso calc R 1 . .
C C32 0.4136(3) -0.05910(19) 1.19900(15) 0.0546(6) Uani d . 1 . .
H H32A 0.3664 -0.1239 1.2248 0.066 Uiso calc R 1 . .
C C33 0.3829(3) 0.0410(2) 1.22304(16) 0.0614(6) Uani d . 1 . .
C C34 0.4491(3) 0.1375(2) 1.18296(18) 0.0736(8) Uani d . 1 . .
H H34A 0.4254 0.2054 1.1985 0.088 Uiso calc R 1 . .
C C35 0.5496(3) 0.1346(2) 1.12029(17) 0.0657(7) Uani d . 1 . .
H H35A 0.5940 0.2001 1.0931 0.079 Uiso calc R 1 . .
C C36 0.2545(4) -0.0386(3) 1.34734(19) 0.0779(8) Uani d . 1 . .
H H36A 0.3400 -0.0868 1.3631 0.093 Uiso calc R 1 . .

loop_
_atom_site_aniso_label
_atom_site_aniso_U_11
_atom_site_aniso_U_22
_atom_site_aniso_U_33
_atom_site_aniso_U_12
_atom_site_aniso_U_13
_atom_site_aniso_U_23
F1 0.177(2) 0.127(2) 0.190(3) 0.0216(18) 0.092(2) -0.0273(18)
F2 0.189(2) 0.1205(17) 0.0903(14) -0.0618(16) 0.0480(14) -0.0101(12)
F3 0.206(2) 0.1030(15) 0.0909(14) -0.0314(15) 0.0642(15) -0.0315(12)
F4 0.1062(15) 0.1181(17) 0.158(2) -0.0444(13) 0.0259(14) -0.0495(15)
O1 0.1324(18) 0.0492(11) 0.0658(12) -0.0047(11) 0.0329(12) 0.0012(9)
O2 0.0851(13) 0.0655(12) 0.0656(11) -0.0040(10) 0.0265(10) -0.0061(9)
O3 0.0839(12) 0.0448(10) 0.0719(11) -0.0095(8) 0.0226(9) -0.0179(8)
O4 0.1259(18) 0.0696(13) 0.0957(15) -0.0441(12) 0.0581(14) -0.0289(12)
O5 0.0794(12) 0.0547(11) 0.0801(12) -0.0121(9) 0.0209(10) -0.0082(9)
O6 0.1040(15) 0.0593(11) 0.0720(12) -0.0199(10) 0.0162(11) -0.0205(9)
O7 0.0788(12) 0.0438(10) 0.0874(13) -0.0029(9) 0.0128(10) -0.0045(9)
O8 0.1141(16) 0.0582(12) 0.0792(13) 0.0001(11) 0.0334(12) -0.0117(10)
N1 0.0673(13) 0.0437(11) 0.0565(12) -0.0032(9) 0.0119(10) -0.0109(9)
N2 0.0607(12) 0.0472(11) 0.0537(11) -0.0052(9) 0.0059(10) -0.0114(9)
N3 0.0577(12) 0.0455(11) 0.0571(11) -0.0056(9) 0.0071(9) -0.0158(9)
N4 0.0527(11) 0.0432(10) 0.0530(11) -0.0059(8) 0.0056(9) -0.0120(9)
N5 0.0611(12) 0.0479(11) 0.0615(12) -0.0102(9) -0.0024(10) -0.0054(10)
N6 0.0558(12) 0.0426(11) 0.0619(12) -0.0032(9) -0.0024(10) -0.0017(9)
N7 0.0546(12) 0.0499(12) 0.0565(12) 0.0000(9) -0.0048(10) -0.0063(9)
N8 0.0528(11) 0.0419(10) 0.0529(11) -0.0017(8) -0.0059(9) -0.0036(9)
C1 0.0587(14) 0.0465(13) 0.0473(13) -0.0077(11) 0.0043(11) -0.0127(10)
C2 0.0749(16) 0.0417(13) 0.0545(14) -0.0034(11) 0.0065(12) -0.0120(11)
C3 0.0777(17) 0.0454(13) 0.0486(13) -0.0115(12) 0.0062(12) -0.0062(11)
C4 0.0612(15) 0.0565(15) 0.0495(13) -0.0098(12) 0.0090(11) -0.0108(11)
C5 0.0587(15) 0.0531(14) 0.0573(14) 0.0019(11) 0.0058(12) -0.0062(11)
C6 0.0598(14) 0.0501(14) 0.0527(14) -0.0061(11) 0.0064(12) -0.0035(11)
C7 0.202(4) 0.0477(18) 0.082(2) 0.010(2) 0.033(2) 0.0023(15)
C8 0.0755(18) 0.082(2) 0.0618(16) 0.0098(15) 0.0139(14) -0.0073(14)
C9 0.0580(14) 0.0476(14) 0.0489(13) -0.0098(11) 0.0023(11) -0.0144(11)
C10 0.0529(13) 0.0451(13) 0.0475(12) -0.0090(10) 0.0012(11) -0.0132(10)
C11 0.0581(14) 0.0435(13) 0.0580(14) -0.0027(11) 0.0024(12) -0.0106(11)
C12 0.0519(13) 0.0463(13) 0.0562(14) -0.0097(10) 0.0058(11) -0.0121(11)
C13 0.107(2) 0.0462(15) 0.103(2) -0.0101(15) 0.0483(19) -0.0191(15)
C14 0.129(3) 0.0442(15) 0.117(3) -0.0235(16) 0.063(2) -0.0168(16)
C15 0.0795(18) 0.0539(15) 0.0723(17) -0.0220(13) 0.0276(14) -0.0172(13)
C16 0.0734(17) 0.0507(14) 0.0705(17) -0.0087(12) 0.0176(14) -0.0201(12)
C17 0.0700(16) 0.0412(13) 0.0620(15) -0.0099(11) 0.0109(13) -0.0138(11)
C18 0.109(3) 0.081(2) 0.086(2) -0.033(2) 0.036(2) -0.0145(19)
C19 0.0524(13) 0.0496(13) 0.0518(13) -0.0051(11) -0.0062(11) -0.0009(11)
C20 0.0594(15) 0.0479(14) 0.0638(15) -0.0041(11) -0.0013(12) -0.0100(11)
C21 0.0600(15) 0.0428(13) 0.0689(16) -0.0071(11) -0.0024(13) -0.0095(12)
C22 0.0545(14) 0.0479(14) 0.0593(15) -0.0053(11) -0.0011(12) 0.0003(11)
C23 0.0689(16) 0.0504(14) 0.0516(14) -0.0052(12) -0.0023(12) -0.0096(11)
C24 0.0660(16) 0.0491(14) 0.0590(15) -0.0141(12) -0.0054(12) -0.0066(11)
C25 0.093(2) 0.0598(17) 0.087(2) -0.0234(15) 0.0228(17) -0.0089(15)
C26 0.139(3) 0.070(2) 0.095(2) -0.029(2) 0.014(2) -0.0370(18)
C27 0.0541(14) 0.0440(14) 0.0593(15) 0.0037(11) -0.0050(12) 0.0016(11)
C28 0.0496(13) 0.0458(13) 0.0540(14) 0.0027(10) -0.0094(11) -0.0017(11)
C29 0.0576(14) 0.0437(13) 0.0548(14) -0.0019(11) -0.0073(12) -0.0081(11)
C30 0.0547(14) 0.0419(12) 0.0487(13) 0.0002(10) -0.0067(11) -0.0054(10)
C31 0.0554(14) 0.0397(12) 0.0589(14) 0.0011(10) -0.0069(12) -0.0083(10)
C32 0.0607(15) 0.0428(13) 0.0574(14) -0.0047(11) -0.0011(12) -0.0041(11)
C33 0.0734(17) 0.0524(15) 0.0572(15) -0.0014(12) 0.0069(13) -0.0110(12)
C34 0.102(2) 0.0450(14) 0.0749(18) -0.0055(14) 0.0198(16) -0.0183(13)
C35 0.0866(19) 0.0410(13) 0.0681(16) -0.0094(12) 0.0084(15) -0.0091(12)
C36 0.095(2) 0.0670(18) 0.0727(19) -0.0179(16) 0.0196(17) -0.0168(15)

loop_
_atom_type_symbol
_atom_type_description
_atom_type_scat_dispersion_real
_atom_type_scat_dispersion_imag
_atom_type_scat_source
C C 0.0033 0.0016 'International Tables Vol C Tables 4.2.6.8 and 6.1.1.4'
H H 0.0000 0.0000 'International Tables Vol C Tables 4.2.6.8 and 6.1.1.4'
N N 0.0061 0.0033 'International Tables Vol C Tables 4.2.6.8 and 6.1.1.4'
O O 0.0106 0.0060 'International Tables Vol C Tables 4.2.6.8 and 6.1.1.4'
F F 0.0171 0.0103 'International Tables Vol C Tables 4.2.6.8 and 6.1.1.4'

loop_
_geom_angle_atom_site_label_1
_geom_angle_atom_site_label_2
_geom_angle_atom_site_label_3
_geom_angle_site_symmetry_1
_geom_angle_site_symmetry_3
_geom_angle
_geom_angle_publ_flag
C3 O1 C7 . . 117.8(2) ?
C4 O2 C8 . . 117.75(19) ?
C18 O4 C15 . . 118.3(2) ?
C22 O5 C25 . . 117.4(2) ?
C23 O6 C26 . . 117.3(2) ?
C36 O8 C33 . . 118.7(2) ?
C9 N1 C1 . . 128.4(2) ?
C9 N1 H1A . . 115.8 ?
C1 N1 H1A . . 115.8 ?
C11 N2 C10 . . 102.26(19) ?
C10 N3 N4 . . 102.11(18) ?
C11 N4 N3 . . 109.35(18) ?
C11 N4 C12 . . 130.75(19) ?
N3 N4 C12 . . 119.84(18) ?
C27 N5 C19 . . 128.7(2) ?
C27 N5 H5A . . 115.6 ?
C19 N5 H5A . . 115.6 ?
C28 N6 N8 . . 102.17(18) ?
C29 N7 C28 . . 102.6(2) ?
C29 N8 N6 . . 109.58(19) ?
C29 N8 C30 . . 130.09(19) ?
N6 N8 C30 . . 120.31(18) ?
C6 C1 C2 . . 119.3(2) ?
C6 C1 N1 . . 123.3(2) ?
C2 C1 N1 . . 117.3(2) ?
C3 C2 C1 . . 121.1(2) ?
C3 C2 H2A . . 119.5 ?
C1 C2 H2A . . 119.5 ?
O1 C3 C2 . . 125.3(2) ?
O1 C3 C4 . . 115.1(2) ?
C2 C3 C4 . . 119.5(2) ?
C5 C4 O2 . . 125.7(2) ?
C5 C4 C3 . . 119.2(2) ?
O2 C4 C3 . . 115.1(2) ?
C4 C5 C6 . . 121.6(2) ?
C4 C5 H5B . . 119.2 ?
C6 C5 H5B . . 119.2 ?
C1 C6 C5 . . 119.3(2) ?
C1 C6 H6A . . 120.4 ?
C5 C6 H6A . . 120.4 ?
O1 C7 H7A . . 109.5 ?
O1 C7 H7B . . 109.5 ?
H7A C7 H7B . . 109.5 ?
O1 C7 H7C . . 109.5 ?
H7A C7 H7C . . 109.5 ?
H7B C7 H7C . . 109.5 ?
O2 C8 H8A . . 109.5 ?
O2 C8 H8B . . 109.5 ?
H8A C8 H8B . . 109.5 ?
O2 C8 H8C . . 109.5 ?
H8A C8 H8C . . 109.5 ?
H8B C8 H8C . . 109.5 ?
O3 C9 N1 . . 124.9(2) ?
O3 C9 C10 . . 122.1(2) ?
N1 C9 C10 . . 113.0(2) ?
N3 C10 N2 . . 115.7(2) ?
N3 C10 C9 . . 120.8(2) ?
N2 C10 C9 . . 123.5(2) ?
N2 C11 N4 . . 110.6(2) ?
N2 C11 H11A . . 124.7 ?
N4 C11 H11A . . 124.7 ?
C17 C12 C13 . . 120.2(2) ?
C17 C12 N4 . . 120.1(2) ?
C13 C12 N4 . . 119.7(2) ?
C14 C13 C12 . . 119.1(3) ?
C14 C13 H13A . . 120.5 ?
C12 C13 H13A . . 120.5 ?
C15 C14 C13 . . 120.7(3) ?
C15 C14 H14A . . 119.6 ?
C13 C14 H14A . . 119.6 ?
C16 C15 C14 . . 120.1(2) ?
C16 C15 O4 . . 122.8(2) ?
C14 C15 O4 . . 117.0(2) ?
C15 C16 C17 . . 119.7(2) ?
C15 C16 H16A . . 120.2 ?
C17 C16 H16A . . 120.2 ?
C12 C17 C16 . . 120.2(2) ?
C12 C17 H17A . . 119.9 ?
C16 C17 H17A . . 119.9 ?
F2 C18 O4 . . 109.3(3) ?
F2 C18 F1 . . 102.3(3) ?
O4 C18 F1 . . 108.2(3) ?
F2 C18 H18A . . 112.2 ?
O4 C18 H18A . . 112.2 ?
F1 C18 H18A . . 112.2 ?
C20 C19 C24 . . 119.4(2) ?
C20 C19 N5 . . 123.3(2) ?
C24 C19 N5 . . 117.3(2) ?
C19 C20 C21 . . 119.3(2) ?
C19 C20 H20A . . 120.3 ?
C21 C20 H20A . . 120.3 ?
C22 C21 C20 . . 121.6(2) ?
C22 C21 H21A . . 119.2 ?
C20 C21 H21A . . 119.2 ?
O5 C22 C21 . . 125.5(2) ?
O5 C22 C23 . . 115.7(2) ?
C21 C22 C23 . . 118.8(2) ?
O6 C23 C24 . . 125.6(2) ?
O6 C23 C22 . . 114.5(2) ?
C24 C23 C22 . . 119.9(2) ?
C23 C24 C19 . . 120.9(2) ?
C23 C24 H24A . . 119.5 ?
C19 C24 H24A . . 119.5 ?
O5 C25 H25A . . 109.5 ?
O5 C25 H25B . . 109.5 ?
H25A C25 H25B . . 109.5 ?
O5 C25 H25C . . 109.5 ?
H25A C25 H25C . . 109.5 ?
H25B C25 H25C . . 109.5 ?
O6 C26 H26A . . 109.5 ?
O6 C26 H26B . . 109.5 ?
H26A C26 H26B . . 109.5 ?
O6 C26 H26C . . 109.5 ?
H26A C26 H26C . . 109.5 ?
H26B C26 H26C . . 109.5 ?
O7 C27 N5 . . 125.0(2) ?
O7 C27 C28 . . 121.9(2) ?
N5 C27 C28 . . 113.1(2) ?
N6 C28 N7 . . 115.4(2) ?
N6 C28 C27 . . 120.8(2) ?
N7 C28 C27 . . 123.7(2) ?
N7 C29 N8 . . 110.2(2) ?
N7 C29 H29A . . 124.9 ?
N8 C29 H29A . . 124.9 ?
C31 C30 C35 . . 120.4(2) ?
C31 C30 N8 . . 119.9(2) ?
C35 C30 N8 . . 119.7(2) ?
C32 C31 C30 . . 120.2(2) ?
C32 C31 H31A . . 119.9 ?
C30 C31 H31A . . 119.9 ?
C33 C32 C31 . . 119.4(2) ?
C33 C32 H32A . . 120.3 ?
C31 C32 H32A . . 120.3 ?
C32 C33 C34 . . 120.3(2) ?
C32 C33 O8 . . 123.5(2) ?
C34 C33 O8 . . 116.2(2) ?
C35 C34 C33 . . 120.7(2) ?
C35 C34 H34A . . 119.6 ?
C33 C34 H34A . . 119.6 ?
C34 C35 C30 . . 118.9(2) ?
C34 C35 H35A . . 120.6 ?
C30 C35 H35A . . 120.6 ?
F3 C36 F4 . . 105.4(3) ?
F3 C36 O8 . . 107.1(2) ?
F4 C36 O8 . . 109.0(3) ?
F3 C36 H36A . . 111.7 ?
F4 C36 H36A . . 111.7 ?
O8 C36 H36A . . 111.7 ?

loop_
_geom_bond_atom_site_label_1
_geom_bond_atom_site_label_2
_geom_bond_site_symmetry_2
_geom_bond_distance
_geom_bond_publ_flag
F1 C18 . 1.351(4) ?
F2 C18 . 1.311(3) ?
F3 C36 . 1.314(3) ?
F4 C36 . 1.332(3) ?
O1 C3 . 1.361(3) ?
O1 C7 . 1.411(4) ?
O2 C4 . 1.372(3) ?
O2 C8 . 1.416(3) ?
O3 C9 . 1.218(3) ?
O4 C18 . 1.322(4) ?
O4 C15 . 1.392(3) ?
O5 C22 . 1.369(3) ?
O5 C25 . 1.409(3) ?
O6 C23 . 1.366(3) ?
O6 C26 . 1.424(3) ?
O7 C27 . 1.216(3) ?
O8 C36 . 1.350(3) ?
O8 C33 . 1.393(3) ?
N1 C9 . 1.356(3) ?
N1 C1 . 1.413(3) ?
N1 H1A . 0.8600 ?
N2 C11 . 1.316(3) ?
N2 C10 . 1.357(3) ?
N3 C10 . 1.311(3) ?
N3 N4 . 1.360(2) ?
N4 C11 . 1.346(3) ?
N4 C12 . 1.429(3) ?
N5 C27 . 1.351(3) ?
N5 C19 . 1.417(3) ?
N5 H5A . 0.8600 ?
N6 C28 . 1.314(3) ?
N6 N8 . 1.358(2) ?
N7 C29 . 1.315(3) ?
N7 C28 . 1.361(3) ?
N8 C29 . 1.351(3) ?
N8 C30 . 1.430(3) ?
C1 C6 . 1.379(3) ?
C1 C2 . 1.396(3) ?
C2 C3 . 1.371(3) ?
C2 H2A . 0.9300 ?
C3 C4 . 1.399(3) ?
C4 C5 . 1.368(3) ?
C5 C6 . 1.389(3) ?
C5 H5B . 0.9300 ?
C6 H6A . 0.9300 ?
C7 H7A . 0.9600 ?
C7 H7B . 0.9600 ?
C7 H7C . 0.9600 ?
C8 H8A . 0.9600 ?
C8 H8B . 0.9600 ?
C8 H8C . 0.9600 ?
C9 C10 . 1.483(3) ?
C11 H11A . 0.9300 ?
C12 C17 . 1.366(3) ?
C12 C13 . 1.377(3) ?
C13 C14 . 1.371(4) ?
C13 H13A . 0.9300 ?
C14 C15 . 1.368(4) ?
C14 H14A . 0.9300 ?
C15 C16 . 1.361(3) ?
C16 C17 . 1.378(3) ?
C16 H16A . 0.9300 ?
C17 H17A . 0.9300 ?
C18 H18A . 0.9800 ?
C19 C20 . 1.382(3) ?
C19 C24 . 1.393(3) ?
C20 C21 . 1.390(3) ?
C20 H20A . 0.9300 ?
C21 C22 . 1.371(3) ?
C21 H21A . 0.9300 ?
C22 C23 . 1.403(3) ?
C23 C24 . 1.370(3) ?
C24 H24A . 0.9300 ?
C25 H25A . 0.9600 ?
C25 H25B . 0.9600 ?
C25 H25C . 0.9600 ?
C26 H26A . 0.9600 ?
C26 H26B . 0.9600 ?
C26 H26C . 0.9600 ?
C27 C28 . 1.486(3) ?
C29 H29A . 0.9300 ?
C30 C31 . 1.375(3) ?
C30 C35 . 1.379(3) ?
C31 C32 . 1.374(3) ?
C31 H31A . 0.9300 ?
C32 C33 . 1.371(3) ?
C32 H32A . 0.9300 ?
C33 C34 . 1.374(4) ?
C34 C35 . 1.372(4) ?
C34 H34A . 0.9300 ?
C35 H35A . 0.9300 ?
C36 H36A . 0.9800 ?

loop_
_geom_hbond_atom_site_label_D
_geom_hbond_atom_site_label_H
_geom_hbond_atom_site_label_A
_geom_hbond_site_symmetry_A
_geom_hbond_distance_DH
_geom_hbond_distance_HA
_geom_hbond_distance_DA
_geom_hbond_angle_DHA
C20 H20A O7 . 0.93 2.29 2.891(3) 121.5
C6 H6A O3 . 0.93 2.32 2.895(3) 120.1
N1 H1A N2 . 0.86 2.33 2.767(3) 111.9
N5 H5A N7 . 0.86 2.33 2.776(3) 112.2
C11 H11A O7 2_667 0.93 2.51 3.406(3) 162.0
C17 H17A O7 2_667 0.93 2.26 3.190(3) 173.7
C8 H8A O1 2_766 0.96 2.59 3.533(3) 167.2
C31 H31A O3 2_657 0.93 2.27 3.169(3) 162.5
C8 H8C Cg5 . 0.96 2.74 3.615(3) 152
C25 H25B Cg2 1_655 0.96 2.68 3.578(3) 157

loop_
_geom_torsion_atom_site_label_1
_geom_torsion_atom_site_label_2
_geom_torsion_atom_site_label_3
_geom_torsion_atom_site_label_4
_geom_torsion_site_symmetry_1
_geom_torsion_site_symmetry_2
_geom_torsion_site_symmetry_3
_geom_torsion_site_symmetry_4
_geom_torsion
_geom_torsion_publ_flag
C10 N3 N4 C11 . . . . -0.3(2) ?
C10 N3 N4 C12 . . . . -177.88(19) ?
C28 N6 N8 C29 . . . . 0.3(2) ?
C28 N6 N8 C30 . . . . 179.11(18) ?
C9 N1 C1 C6 . . . . -14.1(4) ?
C9 N1 C1 C2 . . . . 165.7(2) ?
C6 C1 C2 C3 . . . . -0.5(4) ?
N1 C1 C2 C3 . . . . 179.7(2) ?
C7 O1 C3 C2 . . . . 0.1(4) ?
C7 O1 C3 C4 . . . . 179.5(3) ?
C1 C2 C3 O1 . . . . -180.0(2) ?
C1 C2 C3 C4 . . . . 0.6(4) ?
C8 O2 C4 C5 . . . . 7.0(4) ?
C8 O2 C4 C3 . . . . -173.7(2) ?
O1 C3 C4 C5 . . . . -179.9(2) ?
C2 C3 C4 C5 . . . . -0.4(4) ?
O1 C3 C4 O2 . . . . 0.7(3) ?
C2 C3 C4 O2 . . . . -179.8(2) ?
O2 C4 C5 C6 . . . . 179.4(2) ?
C3 C4 C5 C6 . . . . 0.1(4) ?
C2 C1 C6 C5 . . . . 0.2(3) ?
N1 C1 C6 C5 . . . . 180.0(2) ?
C4 C5 C6 C1 . . . . 0.0(4) ?
C1 N1 C9 O3 . . . . 1.5(4) ?
C1 N1 C9 C10 . . . . -178.8(2) ?
N4 N3 C10 N2 . . . . 0.3(3) ?
N4 N3 C10 C9 . . . . 179.93(19) ?
C11 N2 C10 N3 . . . . -0.2(3) ?
C11 N2 C10 C9 . . . . -179.8(2) ?
O3 C9 C10 N3 . . . . -3.1(3) ?
N1 C9 C10 N3 . . . . 177.2(2) ?
O3 C9 C10 N2 . . . . 176.5(2) ?
N1 C9 C10 N2 . . . . -3.2(3) ?
C10 N2 C11 N4 . . . . 0.0(2) ?
N3 N4 C11 N2 . . . . 0.2(3) ?
C12 N4 C11 N2 . . . . 177.4(2) ?
C11 N4 C12 C17 . . . . -3.5(4) ?
N3 N4 C12 C17 . . . . 173.5(2) ?
C11 N4 C12 C13 . . . . 177.7(3) ?
N3 N4 C12 C13 . . . . -5.3(3) ?
C17 C12 C13 C14 . . . . -2.5(5) ?
N4 C12 C13 C14 . . . . 176.3(3) ?
C12 C13 C14 C15 . . . . 0.9(6) ?
C13 C14 C15 C16 . . . . 1.5(5) ?
C13 C14 C15 O4 . . . . 180.0(3) ?
C18 O4 C15 C16 . . . . -39.6(5) ?
C18 O4 C15 C14 . . . . 141.9(4) ?
C14 C15 C16 C17 . . . . -2.3(5) ?
O4 C15 C16 C17 . . . . 179.3(3) ?
C13 C12 C17 C16 . . . . 1.7(4) ?
N4 C12 C17 C16 . . . . -177.1(2) ?
C15 C16 C17 C12 . . . . 0.7(4) ?
C15 O4 C18 F2 . . . . -157.7(3) ?
C15 O4 C18 F1 . . . . 91.6(3) ?
C27 N5 C19 C20 . . . . 7.4(4) ?
C27 N5 C19 C24 . . . . -174.0(2) ?
C24 C19 C20 C21 . . . . 2.1(3) ?
N5 C19 C20 C21 . . . . -179.4(2) ?
C19 C20 C21 C22 . . . . -1.4(4) ?
C25 O5 C22 C21 . . . . -24.7(4) ?
C25 O5 C22 C23 . . . . 157.9(2) ?
C20 C21 C22 O5 . . . . -178.0(2) ?
C20 C21 C22 C23 . . . . -0.6(4) ?
C26 O6 C23 C24 . . . . -0.2(4) ?
C26 O6 C23 C22 . . . . 179.1(2) ?
O5 C22 C23 O6 . . . . 0.3(3) ?
C21 C22 C23 O6 . . . . -177.4(2) ?
O5 C22 C23 C24 . . . . 179.6(2) ?
C21 C22 C23 C24 . . . . 1.9(4) ?
O6 C23 C24 C19 . . . . 178.0(2) ?
C22 C23 C24 C19 . . . . -1.3(4) ?
C20 C19 C24 C23 . . . . -0.7(4) ?
N5 C19 C24 C23 . . . . -179.4(2) ?
C19 N5 C27 O7 . . . . -1.5(4) ?
C19 N5 C27 C28 . . . . 178.6(2) ?
N8 N6 C28 N7 . . . . -0.1(2) ?
N8 N6 C28 C27 . . . . -179.70(19) ?
C29 N7 C28 N6 . . . . -0.1(3) ?
C29 N7 C28 C27 . . . . 179.4(2) ?
O7 C27 C28 N6 . . . . 3.7(3) ?
N5 C27 C28 N6 . . . . -176.4(2) ?
O7 C27 C28 N7 . . . . -175.8(2) ?
N5 C27 C28 N7 . . . . 4.1(3) ?
C28 N7 C29 N8 . . . . 0.3(2) ?
N6 N8 C29 N7 . . . . -0.4(2) ?
C30 N8 C29 N7 . . . . -179.06(19) ?
C29 N8 C30 C31 . . . . 6.5(3) ?
N6 N8 C30 C31 . . . . -171.98(19) ?
C29 N8 C30 C35 . . . . -173.4(2) ?
N6 N8 C30 C35 . . . . 8.1(3) ?
C35 C30 C31 C32 . . . . -2.0(3) ?
N8 C30 C31 C32 . . . . 178.12(19) ?
C30 C31 C32 C33 . . . . -0.3(3) ?
C31 C32 C33 C34 . . . . 2.2(4) ?
C31 C32 C33 O8 . . . . -179.5(2) ?
C36 O8 C33 C32 . . . . 26.1(4) ?
C36 O8 C33 C34 . . . . -155.6(3) ?
C32 C33 C34 C35 . . . . -2.0(4) ?
O8 C33 C34 C35 . . . . 179.6(2) ?
C33 C34 C35 C30 . . . . -0.2(4) ?
C31 C30 C35 C34 . . . . 2.2(4) ?
N8 C30 C35 C34 . . . . -177.9(2) ?
C33 O8 C36 F3 . . . . 159.3(3) ?
C33 O8 C36 F4 . . . . -87.1(3) ?
